data_4134066
loop_
_publ_author_name
'Palumbo, Chad T.'
'Scopelliti, Rosario'
'Zivkovic, Ivica'
'Mazzanti, Marinella'

_publ_section_title
;
 C-H Bond Activation by an Isolated Dinuclear U(III)/U(IV) Nitride.
;
_journal_name_full 'Journal of the American Chemical Society'
_journal_paper_doi 10.1021/jacs.9b12804
_journal_year 2020
_chemical_formula_moiety 'C46 H78 N4 O Si6 U2'
_chemical_formula_sum 'C46 H78 N4 O Si6 U2'
_chemical_formula_weight 1347.72
_space_group_crystal_system monoclinic
_space_group_IT_number 14
_space_group_name_Hall '-P 2ybc'
_space_group_name_H-M_alt 'P 1 21/c 1'
_atom_sites_solution_hydrogens geom
_atom_sites_solution_primary dual
_atom_sites_solution_secondary difmap
_audit_creation_method SHELXL-2018/3
_cell_angle_alpha 90
_cell_angle_beta 103.954(3)
_cell_angle_gamma 90
_cell_formula_units_Z 4
_cell_length_a 18.1022(5)
_cell_length_b 13.8129(5)
_cell_length_c 26.1373(7)
_cell_measurement_reflns_used 14000
_cell_measurement_temperature 140.00(10)
_cell_measurement_theta_max 31.7240
_cell_measurement_theta_min 3.4650
_cell_volume 6342.6(3)
_computing_cell_refinement 'CrysAlisPro 1.171.40.53 (Rigaku OD, 2019)'
_computing_data_collection 'CrysAlisPro 1.171.40.53 (Rigaku OD, 2019)'
_computing_data_reduction 'CrysAlisPro 1.171.40.53 (Rigaku OD, 2019)'
_computing_molecular_graphics 'Mercury 4.2.0 (CCDC, 2019)'
_computing_publication_material 'CIFtab (Sheldrick, 2016)'
_computing_structure_refinement 'SHELXL-2018/3 (Sheldrick, 2018)'
_computing_structure_solution 'SHELXT (Sheldrick, 2015)'
_diffrn_ambient_environment N~2~
_diffrn_ambient_temperature 140.00(10)
_diffrn_detector 'CCD plate'
_diffrn_detector_area_resol_mean 10.2665
_diffrn_detector_type Atlas
_diffrn_measured_fraction_theta_full 0.997
_diffrn_measured_fraction_theta_max 0.923
_diffrn_measurement_details
;
List of Runs (angles in degrees, time in seconds):

  # Type    Start    End  Width  t~exp~   \w     \q     \k     \f   Frames
--------------------------------------------------------------------------
  1  \w   -105.00 -77.00   1.00   85.00    --  -17.94 178.00-180.00   28
  2  \w    -14.00  42.00   1.00   85.00    --   18.87  77.00-180.00   56
  3  \w    -13.00  55.00   1.00   85.00    --   18.87  77.00   0.00   68
  4  \w     39.00 102.00   1.00   85.00    --   18.87-178.00 150.00   63
  5  \w    -56.00  34.00   1.00   85.00    --   18.87 -37.00-180.00   90
  6  \w    -13.00  96.00   1.00   85.00    --   18.87  19.00   0.00  109
;
_diffrn_measurement_device 'four-circle diffractometer'
_diffrn_measurement_device_type 'SuperNova, Dual, Cu at home/near, Atlas'
_diffrn_measurement_method '\w scans'
_diffrn_radiation_monochromator mirror
_diffrn_radiation_probe x-ray
_diffrn_radiation_type 'Mo K\a'
_diffrn_radiation_wavelength 0.71073
_diffrn_reflns_av_unetI/netI 0.2036
_diffrn_reflns_Laue_measured_fraction_full 0.997
_diffrn_reflns_Laue_measured_fraction_max 0.923
_diffrn_reflns_limit_h_max 24
_diffrn_reflns_limit_h_min -26
_diffrn_reflns_limit_k_max 20
_diffrn_reflns_limit_k_min -20
_diffrn_reflns_limit_l_max 36
_diffrn_reflns_limit_l_min -39
_diffrn_reflns_number 36216
_diffrn_reflns_point_group_measured_fraction_full 0.997
_diffrn_reflns_point_group_measured_fraction_max 0.923
_diffrn_reflns_theta_full 25.242
_diffrn_reflns_theta_max 32.812
_diffrn_reflns_theta_min 3.212
_diffrn_source 'micro-focus sealed X-ray tube'
_diffrn_source_type 'SuperNova (Mo) X-ray Source'
_exptl_absorpt_coefficient_mu 5.244
_exptl_absorpt_correction_T_max 0.694
_exptl_absorpt_correction_T_min 0.476
_exptl_absorpt_correction_type gaussian
_exptl_absorpt_process_details
;
CrysAlisPro 1.171.40.53 (Rigaku Oxford Diffraction, 2019)
Numerical absorption correction based on gaussian integration over
a multifaceted crystal model.
Empirical absorption correction using spherical harmonics,
 implemented in SCALE3 ABSPACK scaling algorithm.
;
_exptl_crystal_colour 'clear dark brown'
_exptl_crystal_density_diffrn 1.411
_exptl_crystal_description plate
_exptl_crystal_F_000 2632
_exptl_crystal_size_max 0.186
_exptl_crystal_size_mid 0.175
_exptl_crystal_size_min 0.169
_refine_diff_density_max 2.395
_refine_diff_density_min -1.978
_refine_diff_density_rms 0.183
_refine_ls_extinction_method none
_refine_ls_goodness_of_fit_ref 0.820
_refine_ls_hydrogen_treatment constr
_refine_ls_matrix_type full
_refine_ls_number_parameters 551
_refine_ls_number_reflns 36216
_refine_ls_number_restraints 0
_refine_ls_restrained_S_all 0.820
_refine_ls_R_factor_all 0.1143
_refine_ls_R_factor_gt 0.0429
_refine_ls_shift/su_max 0.001
_refine_ls_shift/su_mean 0.000
_refine_ls_structure_factor_coef Fsqd
_refine_ls_weighting_details 'w=1/[\s^2^(Fo^2^)+(0.0292P)^2^] where P=(Fo^2^+2Fc^2^)/3'
_refine_ls_weighting_scheme calc
_refine_ls_wR_factor_gt 0.0770
_refine_ls_wR_factor_ref 0.0860
_reflns_Friedel_coverage 0.000
_reflns_number_gt 17107
_reflns_number_total 36216
_reflns_threshold_expression 'I > 2\s(I)'
_cod_data_source_file ja9b12804_si_006.cif
_cod_data_source_block ctp602_sq
_cod_original_sg_symbol_H-M 'P 21/c'
_cod_database_code 4134066
_shelx_shelxl_version_number 2018/3
_shelx_space_group_comment
;
The symmetry employed for this shelxl refinement is uniquely defined
by the following loop, which should always be used as a source of
symmetry information in preference to the above space-group names.
They are only intended as comments.
;
_shelx_estimated_absorpt_t_min 0.442
_shelx_estimated_absorpt_t_max 0.471

loop_
_space_group_symop_operation_xyz
'x, y, z'
'-x, y+1/2, -z+1/2'
'-x, -y, -z'
'x, -y-1/2, z-1/2'

loop_
_atom_site_label
_atom_site_type_symbol
_atom_site_fract_x
_atom_site_fract_y
_atom_site_fract_z
_atom_site_U_iso_or_equiv
_atom_site_adp_type
_atom_site_occupancy
_atom_site_site_symmetry_order
_atom_site_calc_flag
_atom_site_refinement_flags_posn
_atom_site_refinement_flags_adp
U1 U 0.26257(2) 0.66919(2) 0.25488(2) 0.01903(6) Uani 1 1 d . .
U2 U 0.25220(2) 0.86855(2) 0.15951(2) 0.01917(6) Uani 1 1 d . .
Si1 Si 0.25389(9) 0.82204(13) 0.36183(6) 0.0293(4) Uani 1 1 d . .
Si2 Si 0.26247(9) 0.60602(13) 0.38038(5) 0.0275(4) Uani 1 1 d . .
Si3 Si 0.24154(9) 0.45152(12) 0.18665(6) 0.0289(4) Uani 1 1 d . .
Si4 Si 0.09750(9) 0.54347(13) 0.20435(6) 0.0306(4) Uani 1 1 d . .
Si5 Si 0.10076(8) 1.03179(12) 0.15903(5) 0.0258(4) Uani 1 1 d . .
Si6 Si 0.18582(8) 1.04428(12) 0.07124(5) 0.0222(4) Uani 1 1 d . .
O1 O 0.35048(18) 0.9895(3) 0.20338(12) 0.0242(9) Uani 1 1 d . .
N1 N 0.1987(2) 0.7939(3) 0.21470(14) 0.0230(11) Uani 1 1 d . .
H1 H 0.154843 0.812365 0.220432 0.028 Uiso 1 1 calc R U
N2 N 0.2587(2) 0.7048(3) 0.33903(14) 0.0209(10) Uani 1 1 d . .
N3 N 0.1954(2) 0.5419(3) 0.21238(14) 0.0212(10) Uani 1 1 d . .
N4 N 0.1713(2) 0.9941(3) 0.12923(14) 0.0164(10) Uani 1 1 d . .
C1 C 0.1533(3) 0.8650(5) 0.3473(2) 0.0376(16) Uani 1 1 d . .
H1A H 0.129462 0.855294 0.309769 0.056 Uiso 1 1 calc R U
H1B H 0.152280 0.933929 0.355849 0.056 Uiso 1 1 calc R U
H1C H 0.125244 0.828182 0.368524 0.056 Uiso 1 1 calc R U
C2 C 0.3123(3) 0.9044(5) 0.3312(2) 0.0383(16) Uani 1 1 d . .
H2A H 0.365782 0.884316 0.341565 0.057 Uiso 1 1 calc R U
H2B H 0.307639 0.970893 0.343178 0.057 Uiso 1 1 calc R U
H2C H 0.294355 0.901521 0.292740 0.057 Uiso 1 1 calc R U
C3 C 0.2938(4) 0.8366(5) 0.4350(2) 0.0466(18) Uani 1 1 d . .
H3A H 0.266848 0.793375 0.453988 0.070 Uiso 1 1 calc R U
H3B H 0.287322 0.903830 0.445073 0.070 Uiso 1 1 calc R U
H3C H 0.348118 0.820285 0.443839 0.070 Uiso 1 1 calc R U
C4 C 0.3459(3) 0.6039(5) 0.43815(19) 0.0343(16) Uani 1 1 d . .
H4A H 0.365008 0.537467 0.444263 0.052 Uiso 1 1 calc R U
H4B H 0.330442 0.627273 0.469419 0.052 Uiso 1 1 calc R U
H4C H 0.386034 0.645740 0.431191 0.052 Uiso 1 1 calc R U
C5 C 0.2698(3) 0.4934(4) 0.3409(2) 0.0365(16) Uani 1 1 d . .
H5A H 0.221848 0.483429 0.314488 0.055 Uiso 1 1 calc R U
H5B H 0.280001 0.437348 0.364549 0.055 Uiso 1 1 calc R U
H5C H 0.311408 0.500977 0.323184 0.055 Uiso 1 1 calc R U
C6 C 0.1755(3) 0.5958(5) 0.4065(2) 0.0451(18) Uani 1 1 d . .
H6A H 0.172408 0.651742 0.428921 0.068 Uiso 1 1 calc R U
H6B H 0.178116 0.536219 0.427247 0.068 Uiso 1 1 calc R U
H6C H 0.130238 0.593928 0.377023 0.068 Uiso 1 1 calc R U
C7 C 0.3456(3) 0.4801(5) 0.1987(3) 0.0522(19) Uani 1 1 d . .
H7A H 0.352440 0.538478 0.179038 0.078 Uiso 1 1 calc R U
H7B H 0.372118 0.425699 0.186976 0.078 Uiso 1 1 calc R U
H7C H 0.366693 0.491120 0.236471 0.078 Uiso 1 1 calc R U
C8 C 0.2368(3) 0.3311(4) 0.2192(2) 0.0410(16) Uani 1 1 d . .
H8A H 0.260964 0.336227 0.256880 0.062 Uiso 1 1 calc R U
H8B H 0.263586 0.282410 0.203125 0.062 Uiso 1 1 calc R U
H8C H 0.183494 0.311891 0.214410 0.062 Uiso 1 1 calc R U
C9 C 0.2041(4) 0.4362(5) 0.1138(2) 0.061(2) Uani 1 1 d . .
H9A H 0.152203 0.410478 0.106560 0.091 Uiso 1 1 calc R U
H9B H 0.236818 0.391103 0.100457 0.091 Uiso 1 1 calc R U
H9C H 0.203829 0.499062 0.096388 0.091 Uiso 1 1 calc R U
C10 C 0.0586(4) 0.4238(5) 0.2181(3) 0.069(2) Uani 1 1 d . .
H10A H 0.063162 0.377593 0.190531 0.104 Uiso 1 1 calc R U
H10B H 0.004942 0.430975 0.218513 0.104 Uiso 1 1 calc R U
H10C H 0.087416 0.399843 0.252417 0.104 Uiso 1 1 calc R U
C11 C 0.0434(3) 0.5859(6) 0.1372(2) 0.066(2) Uani 1 1 d . .
H11A H 0.060012 0.651353 0.130805 0.099 Uiso 1 1 calc R U
H11B H -0.011220 0.586436 0.135627 0.099 Uiso 1 1 calc R U
H11C H 0.053328 0.541855 0.110193 0.099 Uiso 1 1 calc R U
C12 C 0.0724(3) 0.6321(5) 0.2522(2) 0.0409(16) Uani 1 1 d . .
H12A H 0.100738 0.615842 0.288112 0.061 Uiso 1 1 calc R U
H12B H 0.017688 0.628784 0.250033 0.061 Uiso 1 1 calc R U
H12C H 0.085863 0.697721 0.243478 0.061 Uiso 1 1 calc R U
C13 C 0.1430(3) 1.0483(5) 0.23192(19) 0.0382(16) Uani 1 1 d . .
H13A H 0.166343 0.987491 0.247036 0.057 Uiso 1 1 calc R U
H13B H 0.102824 1.066896 0.249278 0.057 Uiso 1 1 calc R U
H13C H 0.181855 1.099240 0.237279 0.057 Uiso 1 1 calc R U
C14 C 0.0556(3) 1.1497(4) 0.1353(2) 0.0359(16) Uani 1 1 d . .
H14A H 0.094757 1.200063 0.140005 0.054 Uiso 1 1 calc R U
H14B H 0.018387 1.166632 0.155566 0.054 Uiso 1 1 calc R U
H14C H 0.029807 1.144434 0.097872 0.054 Uiso 1 1 calc R U
C15 C 0.0218(3) 0.9401(5) 0.1479(2) 0.0367(16) Uani 1 1 d . .
H15A H -0.002863 0.936696 0.110177 0.055 Uiso 1 1 calc R U
H15B H -0.015656 0.959216 0.167481 0.055 Uiso 1 1 calc R U
H15C H 0.042810 0.876467 0.160153 0.055 Uiso 1 1 calc R U
C16 C 0.2707(3) 0.9836(4) 0.0554(2) 0.0285(14) Uani 1 1 d . .
H16A H 0.314658 0.989364 0.085680 0.043 Uiso 1 1 calc R U
H16B H 0.282371 1.014726 0.024626 0.043 Uiso 1 1 calc R U
H16C H 0.259364 0.914950 0.047791 0.043 Uiso 1 1 calc R U
C17 C 0.2083(3) 1.1766(4) 0.0740(2) 0.0345(15) Uani 1 1 d . .
H17A H 0.162797 1.213513 0.075900 0.052 Uiso 1 1 calc R U
H17B H 0.224703 1.195376 0.042357 0.052 Uiso 1 1 calc R U
H17C H 0.249173 1.190157 0.105357 0.052 Uiso 1 1 calc R U
C18 C 0.1024(3) 1.0265(4) 0.01410(18) 0.0316(15) Uani 1 1 d . .
H18A H 0.095189 0.957224 0.006479 0.047 Uiso 1 1 calc R U
H18B H 0.111548 1.059972 -0.016855 0.047 Uiso 1 1 calc R U
H18C H 0.056628 1.053044 0.022684 0.047 Uiso 1 1 calc R U
C19 C 0.4688(3) 0.6666(5) 0.33809(19) 0.0264(13) Uani 1 1 d . .
C20 C 0.4832(3) 0.5805(5) 0.3655(2) 0.0344(16) Uani 1 1 d . .
H20 H 0.455689 0.524320 0.351129 0.041 Uiso 1 1 calc R U
C21 C 0.5364(3) 0.5733(6) 0.4133(2) 0.050(2) Uani 1 1 d . .
H21 H 0.546308 0.512488 0.430577 0.060 Uiso 1 1 calc R U
C22 C 0.5750(4) 0.6556(7) 0.4356(2) 0.062(3) Uani 1 1 d . .
H22 H 0.610289 0.651744 0.468971 0.074 Uiso 1 1 calc R U
C23 C 0.5623(4) 0.7421(6) 0.4097(3) 0.071(3) Uani 1 1 d . .
H23 H 0.589756 0.798116 0.424531 0.085 Uiso 1 1 calc R U
C24 C 0.5092(3) 0.7482(5) 0.3616(2) 0.0507(19) Uani 1 1 d . .
H24 H 0.499980 0.808947 0.344196 0.061 Uiso 1 1 calc R U
C25 C 0.4137(3) 0.6719(4) 0.28751(19) 0.0213(12) Uani 1 1 d . .
C26 C 0.3959(3) 0.7141(4) 0.24264(19) 0.0203(12) Uani 1 1 d . .
C27 C 0.3476(3) 0.7447(4) 0.19795(18) 0.0171(12) Uani 1 1 d . .
C28 C 0.3498(3) 0.7394(4) 0.14281(18) 0.0199(12) Uani 1 1 d . .
C29 C 0.4198(3) 0.7638(4) 0.12418(18) 0.0200(12) Uani 1 1 d . .
C30 C 0.4882(3) 0.7857(4) 0.1595(2) 0.0225(13) Uani 1 1 d . .
H30 H 0.490763 0.784814 0.196267 0.027 Uiso 1 1 calc R U
C31 C 0.5533(3) 0.8091(4) 0.1423(2) 0.0299(14) Uani 1 1 d . .
H31 H 0.599414 0.824152 0.167247 0.036 Uiso 1 1 calc R U
C32 C 0.5509(3) 0.8105(5) 0.0894(2) 0.0398(17) Uani 1 1 d . .
H32 H 0.595137 0.825033 0.077323 0.048 Uiso 1 1 calc R U
C33 C 0.4816(3) 0.7900(5) 0.0537(2) 0.0406(17) Uani 1 1 d . .
H33 H 0.478548 0.792527 0.016884 0.049 Uiso 1 1 calc R U
C34 C 0.4178(3) 0.7662(4) 0.07097(19) 0.0313(15) Uani 1 1 d . .
H34 H 0.371733 0.751250 0.045960 0.038 Uiso 1 1 calc R U
C35 C 0.2821(3) 0.7253(4) 0.10612(17) 0.0187(12) Uani 1 1 d . .
C36 C 0.2131(3) 0.7512(4) 0.08479(19) 0.0249(13) Uani 1 1 d . .
C37 C 0.1466(3) 0.7113(4) 0.04719(19) 0.0256(13) Uani 1 1 d . .
C38 C 0.0755(3) 0.7572(4) 0.0409(2) 0.0350(15) Uani 1 1 d . .
H38 H 0.071836 0.814741 0.060018 0.042 Uiso 1 1 calc R U
C39 C 0.0116(4) 0.7203(5) 0.0077(3) 0.0497(18) Uani 1 1 d . .
H39 H -0.036525 0.750073 0.004845 0.060 Uiso 1 1 calc R U
C40 C 0.0180(4) 0.6384(6) -0.0219(3) 0.060(2) Uani 1 1 d . .
H40 H -0.026155 0.612674 -0.045272 0.072 Uiso 1 1 calc R U
C41 C 0.0884(4) 0.5934(5) -0.0179(2) 0.0472(18) Uani 1 1 d . .
H41 H 0.092409 0.538472 -0.038886 0.057 Uiso 1 1 calc R U
C42 C 0.1524(3) 0.6301(5) 0.01727(19) 0.0341(15) Uani 1 1 d . .
H42 H 0.200301 0.599438 0.020805 0.041 Uiso 1 1 calc R U
C43 C 0.4252(3) 0.9729(4) 0.2379(2) 0.0311(15) Uani 1 1 d . .
H43A H 0.464320 0.969319 0.217228 0.037 Uiso 1 1 calc R U
H43B H 0.425849 0.911582 0.257583 0.037 Uiso 1 1 calc R U
C44 C 0.4407(3) 1.0589(4) 0.2759(2) 0.0336(15) Uani 1 1 d . .
H44A H 0.492846 1.084352 0.279360 0.040 Uiso 1 1 calc R U
H44B H 0.434771 1.040031 0.311223 0.040 Uiso 1 1 calc R U
C45 C 0.3810(4) 1.1343(5) 0.2506(2) 0.0513(19) Uani 1 1 d . .
H45A H 0.343433 1.143603 0.272172 0.062 Uiso 1 1 calc R U
H45B H 0.405333 1.197228 0.247001 0.062 Uiso 1 1 calc R U
C46 C 0.3434(3) 1.0936(4) 0.1976(2) 0.0343(15) Uani 1 1 d . .
H46A H 0.289156 1.112838 0.187181 0.041 Uiso 1 1 calc R U
H46B H 0.369094 1.116897 0.170515 0.041 Uiso 1 1 calc R U

loop_
_atom_site_aniso_label
_atom_site_aniso_U_11
_atom_site_aniso_U_22
_atom_site_aniso_U_33
_atom_site_aniso_U_23
_atom_site_aniso_U_13
_atom_site_aniso_U_12
U1 0.01857(10) 0.01988(13) 0.01813(10) -0.00149(9) 0.00341(7) -0.00264(9)
U2 0.01798(10) 0.01878(13) 0.01974(10) -0.00077(9) 0.00259(8) 0.00004(9)
Si1 0.0302(9) 0.0346(12) 0.0230(8) -0.0048(7) 0.0063(7) 0.0003(8)
Si2 0.0255(8) 0.0360(12) 0.0211(8) 0.0045(7) 0.0057(7) -0.0033(8)
Si3 0.0317(9) 0.0208(11) 0.0306(8) -0.0054(7) 0.0006(7) -0.0005(8)
Si4 0.0226(8) 0.0331(12) 0.0339(9) -0.0043(8) 0.0025(7) -0.0071(8)
Si5 0.0217(8) 0.0293(11) 0.0267(8) 0.0002(7) 0.0064(7) 0.0048(7)
Si6 0.0182(8) 0.0238(10) 0.0235(8) 0.0001(7) 0.0027(6) -0.0004(7)
O1 0.020(2) 0.018(3) 0.031(2) -0.0030(16) -0.0022(16) -0.0013(17)
N1 0.024(2) 0.022(3) 0.023(2) -0.004(2) 0.0058(19) 0.006(2)
N2 0.020(2) 0.025(3) 0.019(2) -0.0066(19) 0.0063(18) -0.003(2)
N3 0.022(2) 0.016(3) 0.021(2) -0.0032(19) -0.0029(18) -0.006(2)
N4 0.019(2) 0.014(3) 0.018(2) -0.0023(18) 0.0059(17) 0.0015(19)
C1 0.036(3) 0.040(4) 0.042(4) -0.007(3) 0.020(3) -0.002(3)
C2 0.042(4) 0.040(5) 0.031(3) -0.009(3) 0.006(3) -0.005(3)
C3 0.060(4) 0.046(5) 0.032(3) -0.009(3) 0.008(3) -0.004(4)
C4 0.037(3) 0.042(5) 0.024(3) 0.001(3) 0.007(3) 0.007(3)
C5 0.046(4) 0.028(4) 0.032(3) 0.006(3) 0.005(3) 0.002(3)
C6 0.031(3) 0.074(6) 0.030(3) 0.009(3) 0.006(3) -0.007(3)
C7 0.041(4) 0.040(5) 0.081(5) -0.024(4) 0.026(4) -0.008(3)
C8 0.049(4) 0.019(4) 0.055(4) 0.001(3) 0.012(3) 0.004(3)
C9 0.101(6) 0.039(5) 0.034(4) -0.008(3) 0.001(4) 0.018(5)
C10 0.040(4) 0.038(5) 0.140(7) -0.006(5) 0.042(5) -0.008(4)
C11 0.036(4) 0.119(8) 0.034(4) -0.011(4) -0.011(3) 0.018(4)
C12 0.035(4) 0.040(4) 0.048(4) 0.003(3) 0.010(3) -0.002(3)
C13 0.037(4) 0.049(5) 0.033(3) -0.005(3) 0.016(3) 0.010(3)
C14 0.039(4) 0.033(5) 0.040(3) 0.002(3) 0.016(3) 0.016(3)
C15 0.020(3) 0.042(5) 0.052(4) -0.003(3) 0.014(3) 0.002(3)
C16 0.030(3) 0.029(4) 0.030(3) 0.002(3) 0.015(3) -0.001(3)
C17 0.032(3) 0.037(4) 0.034(3) 0.001(3) 0.006(3) 0.002(3)
C18 0.026(3) 0.042(4) 0.025(3) -0.006(3) 0.001(2) 0.003(3)
C19 0.021(3) 0.035(4) 0.022(3) 0.000(3) 0.003(2) 0.008(3)
C20 0.023(3) 0.051(5) 0.030(3) 0.008(3) 0.009(3) -0.001(3)
C21 0.031(4) 0.089(7) 0.032(4) 0.019(4) 0.013(3) 0.024(4)
C22 0.047(4) 0.103(8) 0.027(4) -0.013(4) -0.007(3) 0.043(5)
C23 0.053(5) 0.065(6) 0.069(5) -0.035(4) -0.035(4) 0.023(4)
C24 0.041(4) 0.031(5) 0.063(4) -0.013(3) -0.021(3) 0.011(3)
C25 0.017(3) 0.024(3) 0.023(3) 0.001(2) 0.005(2) 0.001(3)
C26 0.019(3) 0.019(3) 0.026(3) -0.015(2) 0.010(2) -0.014(2)
C27 0.023(3) 0.010(3) 0.020(3) -0.005(2) 0.008(2) -0.001(2)
C28 0.019(3) 0.020(4) 0.019(3) 0.000(2) 0.002(2) 0.005(2)
C29 0.020(3) 0.018(3) 0.021(3) 0.001(2) 0.003(2) 0.005(2)
C30 0.023(3) 0.018(4) 0.027(3) 0.004(2) 0.007(2) 0.004(2)
C31 0.028(3) 0.030(4) 0.031(3) 0.005(3) 0.006(3) 0.001(3)
C32 0.030(3) 0.052(5) 0.041(4) 0.014(3) 0.016(3) 0.001(3)
C33 0.032(4) 0.067(5) 0.024(3) 0.004(3) 0.009(3) 0.002(3)
C34 0.022(3) 0.050(5) 0.019(3) 0.004(3) 0.001(2) 0.002(3)
C35 0.024(3) 0.020(3) 0.014(2) -0.004(2) 0.009(2) -0.001(2)
C36 0.025(3) 0.024(4) 0.029(3) -0.002(3) 0.013(2) 0.004(3)
C37 0.025(3) 0.030(4) 0.020(3) -0.003(3) 0.003(2) -0.003(3)
C38 0.027(3) 0.025(4) 0.047(4) -0.002(3) -0.005(3) -0.002(3)
C39 0.036(4) 0.035(5) 0.068(5) 0.005(4) -0.008(3) -0.004(3)
C40 0.042(4) 0.068(6) 0.052(4) 0.012(4) -0.022(3) -0.023(4)
C41 0.066(5) 0.039(5) 0.029(3) -0.009(3) -0.003(3) -0.007(4)
C42 0.045(4) 0.032(4) 0.023(3) 0.001(3) 0.005(3) -0.004(3)
C43 0.016(3) 0.036(4) 0.039(3) -0.001(3) 0.002(2) 0.000(3)
C44 0.026(3) 0.026(4) 0.041(3) 0.002(3) -0.008(3) -0.006(3)
C45 0.038(4) 0.050(5) 0.052(4) -0.021(4) -0.015(3) 0.002(4)
C46 0.032(3) 0.028(4) 0.038(3) -0.005(3) -0.002(3) 0.004(3)

loop_
_atom_type_symbol
_atom_type_description
_atom_type_scat_dispersion_real
_atom_type_scat_dispersion_imag
_atom_type_scat_source
C C 0.0033 0.0016 'International Tables Vol C Tables 4.2.6.8 and 6.1.1.4'
H H 0.0000 0.0000 'International Tables Vol C Tables 4.2.6.8 and 6.1.1.4'
N N 0.0061 0.0033 'International Tables Vol C Tables 4.2.6.8 and 6.1.1.4'
O O 0.0106 0.0060 'International Tables Vol C Tables 4.2.6.8 and 6.1.1.4'
Si Si 0.0817 0.0704 'International Tables Vol C Tables 4.2.6.8 and 6.1.1.4'
U U -9.6767 9.6646 'International Tables Vol C Tables 4.2.6.8 and 6.1.1.4'

loop_
_exptl_crystal_face_index_h
_exptl_crystal_face_index_k
_exptl_crystal_face_index_l
_exptl_crystal_face_perp_dist
0 0 -1 0.0756
1 2 0 0.0846
1 0 2 0.1122
-22 4 23 0.0756
24 -4 -19 0.0955
23 -3 8 0.1041
1 1 35 0.1016
-19 2 -16 0.0638
-25 4 8 0.0624
-7 0 -32 0.0692
15 -4 -34 0.0886
-10 -5 35 0.0923
-19 -11 20 0.0804
-11 -7 -26 0.0631
-20 -12 2 0.0688
17 9 -26 0.0954
8 4 -36 0.0806
12 8 24 0.1109
-1 -13 27 0.0916
-2 -19 11 0.0768
-2 -8 -32 0.0710
1 10 -31 0.0810
-17 11 -12 0.0748
-13 10 29 0.0997
15 -9 18 0.1014
11 -9 -31 0.0829
19 -12 2 0.1070
23 8 -5 0.1043
-18 -6 29 0.0774
-23 8 12 0.0724

loop_
_geom_angle_atom_site_label_1
_geom_angle_atom_site_label_2
_geom_angle_atom_site_label_3
_geom_angle
N1 U1 N3 102.43(15)
N1 U1 N2 99.07(14)
N3 U1 N2 120.23(14)
N1 U1 C26 98.76(17)
N3 U1 C26 122.09(15)
N2 U1 C26 108.40(14)
N1 U1 C27 74.22(15)
N3 U1 C27 110.58(14)
N2 U1 C27 128.86(15)
C26 U1 C27 30.10(15)
N1 U1 C25 121.61(16)
N3 U1 C25 123.76(16)
N2 U1 C25 87.49(14)
C26 U1 C25 28.17(15)
C27 U1 C25 58.26(15)
N1 U1 Si2 122.73(10)
N3 U1 Si2 98.56(10)
N2 U1 Si2 27.44(11)
C26 U1 Si2 113.54(12)
C27 U1 Si2 142.52(11)
C25 U1 Si2 86.22(11)
N1 U1 Si4 84.47(11)
N3 U1 Si4 26.62(11)
N2 U1 Si4 104.76(10)
C26 U1 Si4 145.66(11)
C27 U1 Si4 124.23(11)
C25 U1 Si4 149.57(12)
Si2 U1 Si4 92.21(4)
N1 U1 Si3 117.01(10)
N3 U1 Si3 25.56(11)
N2 U1 Si3 131.31(11)
C26 U1 Si3 97.72(11)
C27 U1 Si3 93.45(11)
C25 U1 Si3 98.85(12)
Si2 U1 Si3 104.38(4)
Si4 U1 Si3 52.15(4)
N1 U1 U2 32.44(10)
N3 U1 U2 108.27(10)
N2 U1 U2 118.98(11)
C26 U1 U2 68.54(13)
C27 U1 U2 41.86(11)
C25 U1 U2 94.98(11)
Si2 U1 U2 146.42(3)
Si4 U1 U2 102.70(3)
Si3 U1 U2 108.55(3)
N1 U2 N4 103.75(14)
N1 U2 C27 77.38(15)
N4 U2 C27 174.35(15)
N1 U2 C36 97.05(16)
N4 U2 C36 100.60(16)
C27 U2 C36 84.68(17)
N1 U2 O1 113.07(13)
N4 U2 O1 88.72(13)
C27 U2 O1 85.76(14)
C36 U2 O1 145.44(14)
N1 U2 C35 100.47(15)
N4 U2 C35 126.97(14)
C27 U2 C35 57.68(15)
C36 U2 C35 29.51(15)
O1 U2 C35 123.09(14)
N1 U2 C28 102.31(15)
N4 U2 C28 149.41(13)
C27 U2 C28 33.03(14)
C36 U2 C28 60.31(16)
O1 U2 C28 95.59(14)
C35 U2 C28 30.81(15)
N1 U2 Si6 130.72(11)
N4 U2 Si6 28.59(9)
C27 U2 Si6 151.53(11)
C36 U2 Si6 86.85(13)
O1 U2 Si6 85.96(8)
C35 U2 Si6 105.78(11)
C28 U2 Si6 121.37(11)
N1 U2 U1 32.70(11)
N4 U2 U1 136.42(9)
C27 U2 U1 44.78(11)
C36 U2 U1 90.15(12)
O1 U2 U1 105.88(8)
C35 U2 U1 78.93(11)
C28 U2 U1 71.20(11)
Si6 U2 U1 162.45(3)
N2 Si1 C2 110.0(2)
N2 Si1 C1 110.7(2)
C2 Si1 C1 110.3(3)
N2 Si1 C3 114.2(3)
C2 Si1 C3 104.6(3)
C1 Si1 C3 106.9(3)
N2 Si2 C4 114.9(2)
N2 Si2 C6 112.2(3)
C4 Si2 C6 107.0(2)
N2 Si2 C5 107.8(2)
C4 Si2 C5 106.3(3)
C6 Si2 C5 108.3(3)
N2 Si2 U1 37.20(13)
C4 Si2 U1 126.80(18)
C6 Si2 U1 124.74(18)
C5 Si2 U1 70.57(17)
N3 Si3 C9 112.8(3)
N3 Si3 C7 110.0(2)
C9 Si3 C7 107.3(3)
N3 Si3 C8 112.7(2)
C9 Si3 C8 108.4(3)
C7 Si3 C8 105.3(3)
N3 Si3 U1 34.55(13)
C9 Si3 U1 126.0(2)
C7 Si3 U1 75.5(2)
C8 Si3 U1 123.09(19)
N3 Si4 C10 112.8(3)
N3 Si4 C12 109.3(2)
C10 Si4 C12 106.6(3)
N3 Si4 C11 113.7(2)
C10 Si4 C11 108.6(4)
C12 Si4 C11 105.2(3)
N3 Si4 U1 35.91(14)
C10 Si4 U1 135.1(2)
C12 Si4 U1 75.06(19)
C11 Si4 U1 114.2(2)
N4 Si5 C14 115.3(2)
N4 Si5 C15 110.1(2)
C14 Si5 C15 106.4(3)
N4 Si5 C13 109.1(2)
C14 Si5 C13 105.6(3)
C15 Si5 C13 110.3(3)
N4 Si6 C18 112.4(2)
N4 Si6 C17 115.6(2)
C18 Si6 C17 106.6(3)
N4 Si6 C16 108.4(2)
C18 Si6 C16 108.2(2)
C17 Si6 C16 105.2(3)
N4 Si6 U2 38.82(13)
C18 Si6 U2 122.7(2)
C17 Si6 U2 129.77(18)
C16 Si6 U2 69.72(16)
C46 O1 C43 105.5(4)
C46 O1 U2 125.4(3)
C43 O1 U2 129.1(3)
U2 N1 U1 114.86(18)
Si2 N2 Si1 121.3(2)
Si2 N2 U1 115.4(2)
Si1 N2 U1 123.4(2)
Si3 N3 Si4 122.6(2)
Si3 N3 U1 119.9(2)
Si4 N3 U1 117.5(2)
Si5 N4 Si6 123.7(2)
Si5 N4 U2 123.7(2)
Si6 N4 U2 112.59(18)
C20 C19 C24 116.8(5)
C20 C19 C25 121.3(5)
C24 C19 C25 121.9(6)
C19 C20 C21 122.3(6)
C20 C21 C22 119.4(7)
C23 C22 C21 120.0(6)
C22 C23 C24 119.9(7)
C23 C24 C19 121.5(7)
C26 C25 C19 145.4(5)
C26 C25 U1 72.5(3)
C19 C25 U1 135.8(3)
C25 C26 C27 154.9(5)
C25 C26 U1 79.3(3)
C27 C26 U1 75.7(3)
C26 C27 C28 132.6(5)
C26 C27 U2 144.6(4)
C28 C27 U2 79.3(3)
C26 C27 U1 74.2(3)
C28 C27 U1 135.1(3)
U2 C27 U1 93.37(15)
C35 C28 C27 117.8(4)
C35 C28 C29 119.0(4)
C27 C28 C29 122.5(4)
C35 C28 U2 71.9(3)
C27 C28 U2 67.7(3)
C29 C28 U2 123.8(4)
C34 C29 C30 117.9(5)
C34 C29 C28 120.8(5)
C30 C29 C28 121.3(4)
C29 C30 C31 121.5(5)
C32 C31 C30 120.2(5)
C31 C32 C33 118.3(5)
C34 C33 C32 121.1(5)
C33 C34 C29 121.0(5)
C36 C35 C28 150.4(5)
C36 C35 U2 73.2(3)
C28 C35 U2 77.3(3)
C35 C36 C37 137.6(5)
C35 C36 U2 77.3(3)
C37 C36 U2 142.9(4)
C42 C37 C38 119.3(5)
C42 C37 C36 121.4(5)
C38 C37 C36 119.3(5)
C39 C38 C37 121.1(6)
C38 C39 C40 119.1(6)
C39 C40 C41 121.1(6)
C42 C41 C40 119.1(6)
C37 C42 C41 120.3(6)
O1 C43 C44 106.2(4)
C43 C44 C45 104.3(4)
C46 C45 C44 105.1(5)
O1 C46 C45 105.5(5)

loop_
_geom_bond_atom_site_label_1
_geom_bond_atom_site_label_2
_geom_bond_distance
U1 N1 2.196(4)
U1 N3 2.269(4)
U1 N2 2.271(4)
U1 C26 2.585(5)
U1 C27 2.603(5)
U1 C25 2.663(5)
U1 Si2 3.3947(14)
U1 Si4 3.4330(16)
U1 Si3 3.4695(16)
U1 U2 3.6887(3)
U2 N1 2.181(4)
U2 N4 2.285(4)
U2 C27 2.466(5)
U2 C36 2.505(5)
U2 O1 2.508(3)
U2 C35 2.553(5)
U2 C28 2.620(5)
U2 Si6 3.3647(15)
Si1 N2 1.735(5)
Si1 C2 1.861(6)
Si1 C1 1.865(6)
Si1 C3 1.884(5)
Si2 N2 1.731(4)
Si2 C4 1.860(5)
Si2 C6 1.867(5)
Si2 C5 1.889(6)
Si3 N3 1.727(4)
Si3 C9 1.872(6)
Si3 C7 1.876(6)
Si3 C8 1.879(6)
Si4 N3 1.734(4)
Si4 C10 1.865(7)
Si4 C12 1.883(6)
Si4 C11 1.885(6)
Si5 N4 1.728(4)
Si5 C14 1.860(6)
Si5 C15 1.879(6)
Si5 C13 1.888(5)
Si6 N4 1.744(4)
Si6 C18 1.866(5)
Si6 C17 1.870(6)
Si6 C16 1.882(5)
O1 C46 1.447(6)
O1 C43 1.452(6)
C19 C20 1.380(8)
C19 C24 1.401(8)
C19 C25 1.453(7)
C20 C21 1.383(7)
C21 C22 1.388(10)
C22 C23 1.366(10)
C23 C24 1.389(8)
C25 C26 1.279(7)
C26 C27 1.347(7)
C27 C28 1.453(6)
C28 C35 1.376(6)
C28 C29 1.502(7)
C29 C34 1.383(6)
C29 C30 1.388(7)
C30 C31 1.398(7)
C31 C32 1.373(7)
C32 C33 1.400(8)
C33 C34 1.378(7)
C35 C36 1.289(7)
C36 C37 1.466(7)
C37 C42 1.386(7)
C37 C38 1.409(7)
C38 C39 1.366(8)
C39 C40 1.390(9)
C40 C41 1.399(9)
C41 C42 1.389(8)
C43 C44 1.530(7)
C44 C45 1.531(8)
C45 C46 1.499(7)

loop_
_geom_torsion_atom_site_label_1
_geom_torsion_atom_site_label_2
_geom_torsion_atom_site_label_3
_geom_torsion_atom_site_label_4
_geom_torsion
C4 Si2 N2 Si1 -60.3(3)
C6 Si2 N2 Si1 62.3(3)
C5 Si2 N2 Si1 -178.5(3)
U1 Si2 N2 Si1 -179.0(4)
C4 Si2 N2 U1 118.7(2)
C6 Si2 N2 U1 -118.7(3)
C5 Si2 N2 U1 0.5(3)
C2 Si1 N2 Si2 141.9(3)
C1 Si1 N2 Si2 -96.0(3)
C3 Si1 N2 Si2 24.6(4)
C2 Si1 N2 U1 -37.1(3)
C1 Si1 N2 U1 85.1(3)
C3 Si1 N2 U1 -154.3(3)
C9 Si3 N3 Si4 55.6(4)
C7 Si3 N3 Si4 175.4(3)
C8 Si3 N3 Si4 -67.5(3)
U1 Si3 N3 Si4 176.6(4)
C9 Si3 N3 U1 -121.0(3)
C7 Si3 N3 U1 -1.2(3)
C8 Si3 N3 U1 115.9(3)
C10 Si4 N3 Si3 46.5(4)
C12 Si4 N3 Si3 164.9(3)
C11 Si4 N3 Si3 -77.8(4)
U1 Si4 N3 Si3 -176.7(4)
C10 Si4 N3 U1 -136.8(3)
C12 Si4 N3 U1 -18.3(3)
C11 Si4 N3 U1 98.9(3)
C14 Si5 N4 Si6 -14.6(4)
C15 Si5 N4 Si6 105.7(3)
C13 Si5 N4 Si6 -133.2(3)
C14 Si5 N4 U2 168.2(3)
C15 Si5 N4 U2 -71.5(3)
C13 Si5 N4 U2 49.6(3)
C18 Si6 N4 Si5 -62.6(4)
C17 Si6 N4 Si5 60.1(3)
C16 Si6 N4 Si5 177.9(3)
U2 Si6 N4 Si5 -177.5(4)
C18 Si6 N4 U2 114.9(2)
C17 Si6 N4 U2 -122.5(2)
C16 Si6 N4 U2 -4.7(3)
C24 C19 C20 C21 -1.8(8)
C25 C19 C20 C21 178.8(5)
C19 C20 C21 C22 2.3(9)
C20 C21 C22 C23 -2.2(10)
C21 C22 C23 C24 1.7(11)
C22 C23 C24 C19 -1.3(11)
C20 C19 C24 C23 1.3(9)
C25 C19 C24 C23 -179.3(6)
C20 C19 C25 C26 -149.0(8)
C24 C19 C25 C26 31.6(11)
C20 C19 C25 U1 73.7(7)
C24 C19 C25 U1 -105.6(6)
C19 C25 C26 C27 -155.2(10)
U1 C25 C26 C27 -4.9(12)
C19 C25 C26 U1 -150.3(9)
C25 C26 C27 C28 -132.7(11)
U1 C26 C27 C28 -137.7(6)
C25 C26 C27 U2 78.0(15)
U1 C26 C27 U2 73.0(6)
C25 C26 C27 U1 5.0(12)
C26 C27 C28 C35 144.1(6)
U2 C27 C28 C35 -53.4(5)
U1 C27 C28 C35 30.6(7)
C26 C27 C28 C29 -45.6(9)
U2 C27 C28 C29 116.9(5)
U1 C27 C28 C29 -159.1(4)
C26 C27 C28 U2 -162.5(6)
U1 C27 C28 U2 84.0(4)
C35 C28 C29 C34 -4.0(8)
C27 C28 C29 C34 -174.2(5)
U2 C28 C29 C34 -90.9(6)
C35 C28 C29 C30 175.2(5)
C27 C28 C29 C30 5.0(8)
U2 C28 C29 C30 88.4(5)
C34 C29 C30 C31 -0.3(8)
C28 C29 C30 C31 -179.5(5)
C29 C30 C31 C32 -0.3(9)
C30 C31 C32 C33 1.3(9)
C31 C32 C33 C34 -1.9(10)
C32 C33 C34 C29 1.3(10)
C30 C29 C34 C33 -0.3(9)
C28 C29 C34 C33 179.0(6)
C27 C28 C35 C36 55.9(12)
C29 C28 C35 C36 -114.7(10)
U2 C28 C35 C36 4.5(10)
C27 C28 C35 U2 51.4(4)
C29 C28 C35 U2 -119.3(5)
C28 C35 C36 C37 -169.8(8)
U2 C35 C36 C37 -165.2(7)
C28 C35 C36 U2 -4.6(10)
C35 C36 C37 C42 -11.9(10)
U2 C36 C37 C42 -167.5(5)
C35 C36 C37 C38 168.8(6)
U2 C36 C37 C38 13.2(9)
C42 C37 C38 C39 3.2(9)
C36 C37 C38 C39 -177.6(6)
C37 C38 C39 C40 -2.8(10)
C38 C39 C40 C41 0.4(10)
C39 C40 C41 C42 1.5(10)
C38 C37 C42 C41 -1.1(8)
C36 C37 C42 C41 179.6(5)
C40 C41 C42 C37 -1.1(9)
C46 O1 C43 C44 32.6(5)
U2 O1 C43 C44 -148.8(3)
O1 C43 C44 C45 -14.8(6)
C43 C44 C45 C46 -7.6(6)
C43 O1 C46 C45 -37.7(5)
U2 O1 C46 C45 143.6(4)
C44 C45 C46 O1 27.6(6)
